data_1556678
loop_
_publ_author_name
'Lucenti, E.'
'Forni, A.'
'Marinotto, D.'
'Previtali, A.'
'Righetto, S.'
'Cariati, E.'

_publ_section_title
;
 Tuning the Linear and Nonlinear Optical Properties of Pyrene-Pyridine
 Chromophores by Protonation and Complexation to d10 Metal Centers
;
_journal_name_full Inorganics
_journal_page_first 38
_journal_paper_doi 10.3390/inorganics7030038
_journal_volume 7
_journal_year 2019
_chemical_formula_moiety 'C21 H13 N'
_chemical_formula_sum 'C21 H13 N'
_chemical_formula_weight 279.32
_chemical_name_systematic (4-pyrene-1-yl)pyridine
_space_group_crystal_system monoclinic
_space_group_IT_number 14
_space_group_name_Hall '-P 2ybc'
_space_group_name_H-M_alt 'P 1 21/c 1'
_atom_sites_solution_hydrogens geom
_atom_sites_solution_primary direct
_atom_sites_solution_secondary difmap
_cell_angle_alpha 90
_cell_angle_beta 105.6968(19)
_cell_angle_gamma 90
_cell_formula_units_Z 4
_cell_length_a 12.2207(13)
_cell_length_b 8.2084(9)
_cell_length_c 14.7380(16)
_cell_measurement_reflns_used 4103
_cell_measurement_temperature 293(2)
_cell_measurement_theta_max 22.219
_cell_measurement_theta_min 2.867
_cell_volume 1423.3(3)
_computing_cell_refinement 'SAINT (Bruker, 1997)'
_computing_data_collection 'SMART (Bruker, 1997)'
_computing_data_reduction SAINT
_computing_molecular_graphics 'ORTEP III ( Burnett&Johnson, 1996)'
_computing_publication_material SHELXL-2014/7
_computing_structure_refinement 'SHELXL-2014/7 (Sheldrick, 2014)'
_computing_structure_solution 'SHELXT 2014/4 (Sheldrick, 2014)'
_diffrn_ambient_temperature 293(2)
_diffrn_measured_fraction_theta_full 1.000
_diffrn_measured_fraction_theta_max 0.998
_diffrn_measurement_device_type 'Bruker SMART APEX'
_diffrn_measurement_method 'phi and omega scans'
_diffrn_radiation_monochromator graphite
_diffrn_radiation_source 'fine-focus sealed tube'
_diffrn_radiation_type MoK\a
_diffrn_radiation_wavelength 0.71073
_diffrn_reflns_av_R_equivalents 0.0724
_diffrn_reflns_av_unetI/netI 0.0425
_diffrn_reflns_Laue_measured_fraction_full 1.000
_diffrn_reflns_Laue_measured_fraction_max 0.998
_diffrn_reflns_limit_h_max 15
_diffrn_reflns_limit_h_min -15
_diffrn_reflns_limit_k_max 10
_diffrn_reflns_limit_k_min -10
_diffrn_reflns_limit_l_max 19
_diffrn_reflns_limit_l_min -19
_diffrn_reflns_number 31615
_diffrn_reflns_point_group_measured_fraction_full 1.000
_diffrn_reflns_point_group_measured_fraction_max 0.998
_diffrn_reflns_theta_full 25.242
_diffrn_reflns_theta_max 27.531
_diffrn_reflns_theta_min 1.731
_exptl_absorpt_coefficient_mu 0.072
_exptl_absorpt_correction_T_max 0.7445
_exptl_absorpt_correction_T_min 0.4541
_exptl_absorpt_correction_type multi-scan
_exptl_absorpt_process_details 'SADABS, Bruker, 1997'
_exptl_crystal_colour colorless
_exptl_crystal_density_diffrn 1.304
_exptl_crystal_density_method 'not measured'
_exptl_crystal_description plate
_exptl_crystal_F_000 584
_exptl_crystal_size_max 0.400
_exptl_crystal_size_mid 0.170
_exptl_crystal_size_min 0.010
_refine_diff_density_max 0.155
_refine_diff_density_min -0.127
_refine_diff_density_rms 0.033
_refine_ls_extinction_coef .
_refine_ls_extinction_method none
_refine_ls_goodness_of_fit_ref 0.986
_refine_ls_hydrogen_treatment constr
_refine_ls_matrix_type full
_refine_ls_number_parameters 199
_refine_ls_number_reflns 3274
_refine_ls_number_restraints 0
_refine_ls_restrained_S_all 0.986
_refine_ls_R_factor_all 0.1251
_refine_ls_R_factor_gt 0.0543
_refine_ls_shift/su_max 0.000
_refine_ls_shift/su_mean 0.000
_refine_ls_structure_factor_coef Fsqd
_refine_ls_weighting_details 'w=1/[\s^2^(Fo^2^)+(0.0828P)^2^+0.0240P] where P=(Fo^2^+2Fc^2^)/3'
_refine_ls_weighting_scheme calc
_refine_ls_wR_factor_gt 0.1299
_refine_ls_wR_factor_ref 0.1669
_reflns_Friedel_coverage 0.000
_reflns_Friedel_fraction_full .
_reflns_Friedel_fraction_max .
_reflns_number_gt 1561
_reflns_number_total 3274
_reflns_threshold_expression 'I > 2\s(I)'
_cod_data_source_file Inorganics-2019-7-38.cif
_cod_data_source_block L1
_cod_original_sg_symbol_H-M 'P 21/c'
_cod_database_code 1556678
_shelx_space_group_comment
;
The symmetry employed for this shelxl refinement is uniquely defined
by the following loop, which should always be used as a source of
symmetry information in preference to the above space-group names.
They are only intended as comments.
;
_shelx_estimated_absorpt_t_min 0.972
_shelx_estimated_absorpt_t_max 0.999

loop_
_space_group_symop_operation_xyz
'x, y, z'
'-x, y+1/2, -z+1/2'
'-x, -y, -z'
'x, -y-1/2, z-1/2'

loop_
_atom_site_label
_atom_site_type_symbol
_atom_site_fract_x
_atom_site_fract_y
_atom_site_fract_z
_atom_site_U_iso_or_equiv
_atom_site_adp_type
_atom_site_occupancy
_atom_site_site_symmetry_order
_atom_site_calc_flag
_atom_site_refinement_flags_posn
_atom_site_refinement_flags_adp
_atom_site_refinement_flags_occupancy
_atom_site_disorder_assembly
_atom_site_disorder_group
N1 N 1.00721(17) 0.5227(3) 0.86617(16) 0.0900(7) Uani 1 1 d . . . . .
C1 C 0.70924(17) 0.3899(2) 0.64673(13) 0.0569(5) Uani 1 1 d . . . . .
C2 C 0.59831(16) 0.4184(2) 0.65388(12) 0.0515(5) Uani 1 1 d . . . . .
C3 C 0.57362(17) 0.5193(2) 0.72513(13) 0.0579(5) Uani 1 1 d . . . . .
H3 H 0.6327 0.5742 0.7670 0.070 Uiso 1 1 calc R U . . .
C4 C 0.46746(18) 0.5366(2) 0.73298(14) 0.0596(5) Uani 1 1 d . . . . .
H4 H 0.4549 0.6034 0.7801 0.072 Uiso 1 1 calc R U . . .
C5 C 0.37282(17) 0.4551(2) 0.67082(14) 0.0588(5) Uani 1 1 d . . . . .
C6 C 0.26327(19) 0.4629(3) 0.68164(17) 0.0740(6) Uani 1 1 d . . . . .
H6 H 0.2498 0.5230 0.7310 0.089 Uiso 1 1 calc R U . . .
C7 C 0.1747(2) 0.3828(3) 0.6203(2) 0.0893(8) Uani 1 1 d . . . . .
H7 H 0.1022 0.3887 0.6288 0.107 Uiso 1 1 calc R U . . .
C8 C 0.1926(2) 0.2942(3) 0.54646(18) 0.0832(7) Uani 1 1 d . . . . .
H8 H 0.1317 0.2412 0.5054 0.100 Uiso 1 1 calc R U . . .
C9 C 0.3000(2) 0.2824(2) 0.53208(15) 0.0651(6) Uani 1 1 d . . . . .
C10 C 0.3226(2) 0.1923(3) 0.45610(16) 0.0790(7) Uani 1 1 d . . . . .
H10 H 0.2628 0.1405 0.4131 0.095 Uiso 1 1 calc R U . . .
C11 C 0.4273(2) 0.1806(3) 0.44527(14) 0.0731(7) Uani 1 1 d . . . . .
H11 H 0.4383 0.1229 0.3941 0.088 Uiso 1 1 calc R U . . .
C12 C 0.52325(19) 0.2546(2) 0.51037(13) 0.0596(6) Uani 1 1 d . . . . .
C13 C 0.6337(2) 0.2364(3) 0.50360(15) 0.0701(6) Uani 1 1 d . . . . .
H13 H 0.6465 0.1794 0.4529 0.084 Uiso 1 1 calc R U . . .
C14 C 0.72441(19) 0.3008(3) 0.57033(15) 0.0694(6) Uani 1 1 d . . . . .
H14 H 0.7975 0.2847 0.5645 0.083 Uiso 1 1 calc R U . . .
C15 C 0.50466(17) 0.3469(2) 0.58599(12) 0.0510(5) Uani 1 1 d . . . . .
C16 C 0.39274(17) 0.3628(2) 0.59565(13) 0.0544(5) Uani 1 1 d . . . . .
C17 C 0.81056(17) 0.4422(3) 0.72212(15) 0.0605(5) Uani 1 1 d . . . . .
C18 C 0.89928(19) 0.5273(3) 0.70378(17) 0.0763(7) Uani 1 1 d . . . . .
H18 H 0.8957 0.5596 0.6426 0.092 Uiso 1 1 calc R U . . .
C19 C 0.9937(2) 0.5644(3) 0.7769(2) 0.0882(8) Uani 1 1 d . . . . .
H19 H 1.0520 0.6227 0.7623 0.106 Uiso 1 1 calc R U . . .
C20 C 0.9215(2) 0.4396(3) 0.88336(17) 0.0812(7) Uani 1 1 d . . . . .
H20 H 0.9277 0.4083 0.9452 0.097 Uiso 1 1 calc R U . . .
C21 C 0.82449(19) 0.3970(3) 0.81538(15) 0.0690(6) Uani 1 1 d . . . . .
H21 H 0.7679 0.3377 0.8319 0.083 Uiso 1 1 calc R U . . .

loop_
_atom_site_aniso_label
_atom_site_aniso_U_11
_atom_site_aniso_U_22
_atom_site_aniso_U_33
_atom_site_aniso_U_23
_atom_site_aniso_U_13
_atom_site_aniso_U_12
N1 0.0657(13) 0.1085(17) 0.0898(16) -0.0027(13) 0.0111(11) -0.0028(12)
C1 0.0698(14) 0.0490(11) 0.0513(12) 0.0051(9) 0.0153(10) 0.0037(10)
C2 0.0657(13) 0.0412(10) 0.0460(11) 0.0031(8) 0.0126(9) 0.0019(9)
C3 0.0680(14) 0.0481(11) 0.0537(12) -0.0043(9) 0.0097(10) -0.0013(10)
C4 0.0740(15) 0.0494(12) 0.0550(12) -0.0059(9) 0.0165(11) 0.0039(10)
C5 0.0655(14) 0.0509(12) 0.0588(12) 0.0061(10) 0.0147(10) 0.0004(10)
C6 0.0719(16) 0.0732(15) 0.0778(16) 0.0026(12) 0.0217(13) 0.0031(12)
C7 0.0699(16) 0.101(2) 0.096(2) 0.0103(16) 0.0196(15) -0.0055(14)
C8 0.0722(17) 0.0839(18) 0.0823(18) 0.0075(14) 0.0018(13) -0.0224(13)
C9 0.0765(15) 0.0519(12) 0.0586(13) 0.0083(10) 0.0043(11) -0.0074(11)
C10 0.0993(19) 0.0600(14) 0.0632(15) -0.0002(11) -0.0029(13) -0.0162(13)
C11 0.1105(19) 0.0526(13) 0.0497(13) -0.0062(10) 0.0105(13) -0.0051(13)
C12 0.0875(16) 0.0423(11) 0.0468(11) 0.0022(9) 0.0141(11) 0.0018(10)
C13 0.1000(18) 0.0592(13) 0.0530(13) -0.0029(10) 0.0241(13) 0.0067(12)
C14 0.0817(16) 0.0661(14) 0.0648(14) 0.0036(11) 0.0272(12) 0.0080(12)
C15 0.0709(14) 0.0351(10) 0.0438(10) 0.0056(8) 0.0099(9) 0.0006(9)
C16 0.0665(13) 0.0419(11) 0.0493(11) 0.0071(9) 0.0066(10) -0.0022(9)
C17 0.0578(13) 0.0606(13) 0.0626(13) 0.0019(10) 0.0154(10) 0.0041(10)
C18 0.0709(15) 0.0823(16) 0.0768(17) 0.0099(13) 0.0221(13) -0.0019(13)
C19 0.0676(16) 0.0948(19) 0.103(2) 0.0003(17) 0.0250(16) -0.0080(14)
C20 0.0755(17) 0.0898(18) 0.0718(16) 0.0042(13) 0.0086(13) 0.0049(14)
C21 0.0690(14) 0.0701(14) 0.0655(14) 0.0025(11) 0.0140(11) 0.0002(11)

loop_
_atom_type_symbol
_atom_type_description
_atom_type_scat_dispersion_real
_atom_type_scat_dispersion_imag
_atom_type_scat_source
C C 0.0033 0.0016 'International Tables Vol C Tables 4.2.6.8 and 6.1.1.4'
H H 0.0000 0.0000 'International Tables Vol C Tables 4.2.6.8 and 6.1.1.4'
N N 0.0061 0.0033 'International Tables Vol C Tables 4.2.6.8 and 6.1.1.4'

loop_
_geom_angle_atom_site_label_1
_geom_angle_atom_site_label_2
_geom_angle_atom_site_label_3
_geom_angle
_geom_angle_site_symmetry_1
_geom_angle_site_symmetry_3
C19 N1 C20 115.3(2) . .
C14 C1 C2 119.21(19) . .
C14 C1 C17 119.26(19) . .
C2 C1 C17 121.38(17) . .
C1 C2 C15 119.03(17) . .
C1 C2 C3 123.32(18) . .
C15 C2 C3 117.64(18) . .
C4 C3 C2 121.68(19) . .
C4 C3 H3 119.2 . .
C2 C3 H3 119.2 . .
C3 C4 C5 121.88(19) . .
C3 C4 H4 119.1 . .
C5 C4 H4 119.1 . .
C6 C5 C16 119.2(2) . .
C6 C5 C4 122.7(2) . .
C16 C5 C4 118.04(19) . .
C7 C6 C5 120.8(2) . .
C7 C6 H6 119.6 . .
C5 C6 H6 119.6 . .
C8 C7 C6 120.6(2) . .
C8 C7 H7 119.7 . .
C6 C7 H7 119.7 . .
C7 C8 C9 121.1(2) . .
C7 C8 H8 119.4 . .
C9 C8 H8 119.4 . .
C8 C9 C16 119.0(2) . .
C8 C9 C10 123.1(2) . .
C16 C9 C10 117.9(2) . .
C11 C10 C9 121.7(2) . .
C11 C10 H10 119.2 . .
C9 C10 H10 119.2 . .
C10 C11 C12 121.7(2) . .
C10 C11 H11 119.1 . .
C12 C11 H11 119.1 . .
C13 C12 C15 118.72(19) . .
C13 C12 C11 122.7(2) . .
C15 C12 C11 118.5(2) . .
C14 C13 C12 121.3(2) . .
C14 C13 H13 119.4 . .
C12 C13 H13 119.4 . .
C13 C14 C1 121.4(2) . .
C13 C14 H14 119.3 . .
C1 C14 H14 119.3 . .
C12 C15 C16 119.51(18) . .
C12 C15 C2 120.20(19) . .
C16 C15 C2 120.25(17) . .
C5 C16 C15 120.14(18) . .
C5 C16 C9 119.3(2) . .
C15 C16 C9 120.58(19) . .
C18 C17 C21 116.0(2) . .
C18 C17 C1 122.8(2) . .
C21 C17 C1 121.1(2) . .
C17 C18 C19 119.6(2) . .
C17 C18 H18 120.2 . .
C19 C18 H18 120.2 . .
N1 C19 C18 124.8(2) . .
N1 C19 H19 117.6 . .
C18 C19 H19 117.6 . .
N1 C20 C21 124.1(2) . .
N1 C20 H20 118.0 . .
C21 C20 H20 118.0 . .
C20 C21 C17 120.3(2) . .
C20 C21 H21 119.9 . .
C17 C21 H21 119.9 . .

loop_
_geom_bond_atom_site_label_1
_geom_bond_atom_site_label_2
_geom_bond_distance
_geom_bond_site_symmetry_2
N1 C19 1.326(3) .
N1 C20 1.330(3) .
C1 C14 1.397(3) .
C1 C2 1.407(3) .
C1 C17 1.486(3) .
C2 C15 1.427(2) .
C2 C3 1.432(3) .
C3 C4 1.341(3) .
C3 H3 0.9300 .
C4 C5 1.432(3) .
C4 H4 0.9300 .
C5 C6 1.392(3) .
C5 C16 1.417(3) .
C6 C7 1.375(3) .
C6 H6 0.9300 .
C7 C8 1.374(3) .
C7 H7 0.9300 .
C8 C9 1.389(3) .
C8 H8 0.9300 .
C9 C16 1.422(3) .
C9 C10 1.430(3) .
C10 C11 1.336(3) .
C10 H10 0.9300 .
C11 C12 1.433(3) .
C11 H11 0.9300 .
C12 C13 1.388(3) .
C12 C15 1.416(3) .
C13 C14 1.373(3) .
C13 H13 0.9300 .
C14 H14 0.9300 .
C15 C16 1.419(3) .
C17 C18 1.376(3) .
C17 C21 1.389(3) .
C18 C19 1.383(3) .
C18 H18 0.9300 .
C19 H19 0.9300 .
C20 C21 1.375(3) .
C20 H20 0.9300 .
C21 H21 0.9300 .
